data_4020657
loop_
_publ_author_name
'Angelica Aguilar-Aguilar'
'Annette D. Allen'
'Eduardo Pe\~na Cabrera'
'Andrei Fedorov'
'Nanyan Fu'
'Huda Henry-Riyad'
'J\"org Leuninger'
'Ulrich Schmid'
'Thomas T. Tidwell'
'Rishi Verma'

_publ_section_title
;
 Ferrocenylketene and Ferrocenyl-1,2-bisketenes:
 Direct Observation and Reactivity Measurements
;
_journal_name_full 'Journal of Organic Chemistry'
_journal_page_first 9556
_journal_page_last 9561
_journal_paper_doi 10.1021/jo0515677
_journal_volume 70
_journal_year 2005
_chemical_absolute_configuration ad
_chemical_formula_moiety 'C24 H18 Fe2 O2'
_chemical_formula_sum 'C24 H18 Fe2 O2'
_chemical_formula_weight 450.08
_chemical_name_common Diferrocenylcyclobutenedione
_space_group_IT_number 19
_space_group_name_Hall 'P 2ac 2ab'
_space_group_name_H-M_alt 'P 21 21 21'
_symmetry_cell_setting orthorhombic
_symmetry_space_group_name_Hall 'P 2ac 2ab'
_symmetry_space_group_name_H-M 'P 21 21 21'
_cell_angle_alpha 90.00
_cell_angle_beta 90.00
_cell_angle_gamma 90.00
_cell_formula_units_Z 8
_cell_length_a 10.3484(3)
_cell_length_b 12.8430(4)
_cell_length_c 26.7241(6)
_cell_measurement_temperature 150(1)
_cell_volume 3551.75(17)
_diffrn_ambient_temperature 150(1)
_exptl_crystal_density_diffrn 1.683
_cod_depositor_comments
;
The following automatic conversions were performed:
'_symmetry_cell_setting' value 'Orthorhombic' changed to 'orthorhombic'
according to '/home/saulius/struct/CIF-dictionaries/cif_core.dic'
dictionary named 'cif_core.dic' version 2.4.1 from 2010-06-29.

Automatic conversion script
Id: cif_fix_enum 1527 2010-12-29 10:47:43Z saulius 
;
_cod_database_code 4020657

loop_
_symmetry_equiv_pos_as_xyz
'x, y, z'
'-x+1/2, -y, z+1/2'
'-x, y+1/2, -z+1/2'
'x+1/2, -y+1/2, -z'

loop_
_atom_site_label
_atom_site_type_symbol
_atom_site_fract_x
_atom_site_fract_y
_atom_site_fract_z
_atom_site_U_iso_or_equiv
_atom_site_adp_type
_atom_site_occupancy
_atom_site_symmetry_multiplicity
_atom_site_calc_flag
_atom_site_refinement_flags
_atom_site_disorder_assembly
_atom_site_disorder_group
Fe1A Fe 0.87062(7) -0.00300(6) 0.12843(2) 0.02051(17) Uani 0.95 1 d P A 1
Fe2A Fe 1.34562(8) 0.01688(5) 0.03279(2) 0.02126(19) Uani 0.95 1 d P A 1
O1A O 0.7894(4) -0.1337(3) -0.00592(13) 0.0374(10) Uani 1 1 d . A 1
O2A O 1.0505(4) -0.1312(3) -0.07876(12) 0.0406(11) Uani 1 1 d . A 1
C1A C 0.9649(5) -0.1246(4) 0.09504(18) 0.0223(12) Uani 1 1 d . A 1
C2A C 0.8416(6) -0.1572(3) 0.11374(18) 0.0276(13) Uani 1 1 d . A 1
H2AA H 0.7695 -0.1872 0.0934 0.033 Uiso 1 1 calc R A 1
C3A C 0.8410(7) -0.1415(4) 0.16658(19) 0.0296(14) Uani 1 1 d . A 1
H3AA H 0.7678 -0.1572 0.1898 0.035 Uiso 1 1 calc R A 1
C4A C 0.9634(6) -0.0961(4) 0.18030(19) 0.0284(13) Uani 1 1 d . A 1
H4AA H 0.9892 -0.0744 0.2148 0.034 Uiso 1 1 calc R A 1
C5A C 1.0388(5) -0.0847(4) 0.13722(18) 0.0252(12) Uani 1 1 d . A 1
H5AA H 1.1281 -0.0553 0.1357 0.030 Uiso 1 1 calc R A 1
C6A C 0.8450(6) 0.1099(4) 0.0751(2) 0.0325(14) Uani 1 1 d . A 1
H6AA H 0.8744 0.1058 0.0395 0.039 Uiso 1 1 calc R A 1
C7A C 0.7250(6) 0.0761(4) 0.0935(2) 0.0334(14) Uani 1 1 d . A 1
H7AA H 0.6550 0.0436 0.0729 0.040 Uiso 1 1 calc R A 1
C8A C 0.7187(6) 0.0949(4) 0.1453(2) 0.0321(15) Uani 1 1 d . A 1
H8AA H 0.6443 0.0798 0.1681 0.039 Uiso 1 1 calc R A 1
C9A C 0.8430(7) 0.1413(4) 0.15912(19) 0.0321(15) Uani 1 1 d . A 1
H9AA H 0.8697 0.1640 0.1934 0.038 Uiso 1 1 calc R A 1
C10A C 0.9167(6) 0.1499(4) 0.1152(2) 0.0273(14) Uani 1 1 d . A 1
H10A H 1.0062 0.1790 0.1130 0.033 Uiso 1 1 calc R A 1
C11A C 1.2450(6) -0.1158(4) 0.0180(2) 0.0249(14) Uani 1 1 d . A 1
C12A C 1.3206(6) -0.1288(4) 0.0615(2) 0.0278(13) Uani 1 1 d . A 1
H12A H 1.2869 -0.1454 0.0957 0.033 Uiso 1 1 calc R A 1
C13A C 1.4519(6) -0.1156(4) 0.0486(2) 0.0305(14) Uani 1 1 d . A 1
H13A H 1.5267 -0.1198 0.0722 0.037 Uiso 1 1 calc R A 1
C14A C 1.4596(6) -0.0927(4) -0.0034(2) 0.0305(14) Uani 1 1 d . A 1
H14A H 1.5405 -0.0781 -0.0227 0.037 Uiso 1 1 calc R A 1
C15A C 1.3301(6) -0.0929(4) -0.02336(19) 0.0297(14) Uani 1 1 d . A 1
H15A H 1.3044 -0.0800 -0.0589 0.036 Uiso 1 1 calc R A 1
C16A C 1.2731(5) 0.1252(4) 0.0819(2) 0.0293(14) Uani 1 1 d . A 1
H16A H 1.2255 0.1099 0.1136 0.035 Uiso 1 1 calc R A 1
C17A C 1.2160(6) 0.1393(4) 0.0332(2) 0.0317(14) Uani 1 1 d . A 1
H17A H 1.1219 0.1352 0.0249 0.038 Uiso 1 1 calc R A 1
C18A C 1.3177(6) 0.1597(4) -0.0010(2) 0.0340(15) Uani 1 1 d . A 1
H18A H 1.3079 0.1722 -0.0378 0.041 Uiso 1 1 calc R A 1
C19A C 1.4352(6) 0.1583(4) 0.0257(2) 0.0313(14) Uani 1 1 d . A 1
H19A H 1.5230 0.1703 0.0111 0.038 Uiso 1 1 calc R A 1
C20A C 1.4081(6) 0.1380(4) 0.0769(2) 0.0291(14) Uani 1 1 d . A 1
H20A H 1.4730 0.1332 0.1045 0.035 Uiso 1 1 calc R A 1
C21A C 0.9967(5) -0.1251(4) 0.04218(18) 0.0247(12) Uani 1 1 d . A 1
C22A C 0.9046(6) -0.1300(4) -0.00080(18) 0.0254(12) Uani 1 1 d . A 1
C23A C 1.1052(5) -0.1202(4) 0.01235(18) 0.0230(13) Uani 1 1 d . A 1
C24A C 1.0272(6) -0.1280(4) -0.03468(18) 0.0274(13) Uani 1 1 d . A 1
Fe1B Fe 0.65757(8) -0.01113(6) -0.15387(3) 0.02017(18) Uani 0.95 1 d P B 1
Fe2B Fe 1.12936(7) -0.00050(5) -0.24940(3) 0.01885(17) Uani 0.95 1 d P B 1
O1B O 0.9566(4) 0.0951(3) -0.04181(13) 0.0384(11) Uani 1 1 d . B 1
O2B O 1.2155(4) 0.1124(3) -0.11548(14) 0.0402(11) Uani 1 1 d . B 1
C1B C 0.7605(6) 0.1190(4) -0.1374(2) 0.0255(14) Uani 1 1 d . B 1
C2B C 0.6707(6) 0.0955(4) -0.0968(2) 0.0291(14) Uani 1 1 d . B 1
H2BA H 0.6941 0.0804 -0.0612 0.035 Uiso 1 1 calc R B 1
C3B C 0.5441(6) 0.0957(4) -0.1174(2) 0.0349(15) Uani 1 1 d . B 1
H3BA H 0.4629 0.0794 -0.0987 0.042 Uiso 1 1 calc R B 1
C4B C 0.5511(6) 0.1219(4) -0.1689(2) 0.0304(15) Uani 1 1 d . B 1
H4BA H 0.4761 0.1266 -0.1924 0.036 Uiso 1 1 calc R B 1
C5B C 0.6845(6) 0.1353(4) -0.1822(2) 0.0313(14) Uani 1 1 d . B 1
H5BA H 0.7187 0.1528 -0.2162 0.038 Uiso 1 1 calc R B 1
C6B C 0.7849(6) -0.1322(4) -0.1541(2) 0.0327(15) Uani 1 1 d . B 1
H6BA H 0.8785 -0.1277 -0.1451 0.039 Uiso 1 1 calc R B 1
C7B C 0.6825(7) -0.1537(4) -0.1203(2) 0.0359(16) Uani 1 1 d . B 1
H7BA H 0.6910 -0.1672 -0.0836 0.043 Uiso 1 1 calc R B 1
C8B C 0.5659(6) -0.1527(4) -0.1483(2) 0.0284(15) Uani 1 1 d . B 1
H8BA H 0.4771 -0.1647 -0.1346 0.034 Uiso 1 1 calc R B 1
C9B C 0.5969(6) -0.1307(4) -0.1988(2) 0.0287(14) Uani 1 1 d . B 1
H9BA H 0.5335 -0.1246 -0.2269 0.034 Uiso 1 1 calc R B 1
C10B C 0.7327(6) -0.1186(4) -0.2030(2) 0.0299(14) Uani 1 1 d . B 1
H10B H 0.7822 -0.1034 -0.2343 0.036 Uiso 1 1 calc R B 1
C11B C 1.0383(6) 0.1211(4) -0.21505(18) 0.0201(13) Uani 1 1 d . B 1
C12B C 0.9632(5) 0.0843(3) -0.25705(17) 0.0226(12) Uani 1 1 d . B 1
H12B H 0.8731 0.0563 -0.2556 0.027 Uiso 1 1 calc R B 1
C13B C 1.0399(6) 0.0944(4) -0.30052(18) 0.0285(13) Uani 1 1 d . B 1
H13B H 1.0135 0.0740 -0.3352 0.034 Uiso 1 1 calc R B 1
C14B C 1.1611(7) 0.1364(4) -0.28667(18) 0.0263(14) Uani 1 1 d . B 1
H14B H 1.2345 0.1500 -0.3101 0.032 Uiso 1 1 calc R B 1
C15B C 1.1644(6) 0.1523(3) -0.23415(18) 0.0270(13) Uani 1 1 d . B 1
H15B H 1.2381 0.1810 -0.2142 0.032 Uiso 1 1 calc R B 1
C16B C 1.0810(6) -0.1544(4) -0.2359(2) 0.0289(15) Uani 1 1 d . B 1
H16B H 0.9915 -0.1835 -0.2337 0.035 Uiso 1 1 calc R B 1
C17B C 1.1559(6) -0.1141(4) -0.19544(19) 0.0314(14) Uani 1 1 d . B 1
H17B H 1.1277 -0.1096 -0.1597 0.038 Uiso 1 1 calc R B 1
C18B C 1.2768(6) -0.0782(4) -0.2150(2) 0.0304(13) Uani 1 1 d . B 1
H18B H 1.3484 -0.0459 -0.1953 0.036 Uiso 1 1 calc R B 1
C19B C 1.2780(5) -0.0984(4) -0.26748(19) 0.0283(13) Uani 1 1 d . B 1
H19B H 1.3506 -0.0822 -0.2909 0.034 Uiso 1 1 calc R B 1
C20B C 1.1576(7) -0.1446(3) -0.2809(2) 0.0301(14) Uani 1 1 d . B 1
H20B H 1.1308 -0.1663 -0.3153 0.036 Uiso 1 1 calc R B 1
C21B C 0.8979(5) 0.1162(4) -0.13192(18) 0.0217(12) Uani 1 1 d . B 1
C22B C 0.9777(6) 0.1064(4) -0.08601(18) 0.0268(13) Uani 1 1 d . B 1
C23B C 1.0073(5) 0.1190(4) -0.16288(17) 0.0224(12) Uani 1 1 d . B 1
C24B C 1.0990(6) 0.1138(4) -0.11961(19) 0.0304(14) Uani 1 1 d . B 1

loop_
_atom_site_aniso_label
_atom_site_aniso_U_11
_atom_site_aniso_U_22
_atom_site_aniso_U_33
_atom_site_aniso_U_23
_atom_site_aniso_U_13
_atom_site_aniso_U_12
Fe1A 0.0233(4) 0.0183(3) 0.0199(3) 0.0002(3) 0.0011(3) 0.0017(4)
Fe2A 0.0227(4) 0.0182(3) 0.0229(4) -0.0008(3) -0.0002(3) -0.0006(4)
O1A 0.028(2) 0.047(2) 0.036(2) -0.0009(19) -0.009(2) 0.001(2)
O2A 0.052(3) 0.049(2) 0.021(2) -0.0033(17) 0.000(2) -0.004(2)
C1A 0.019(3) 0.024(3) 0.024(3) 0.001(2) -0.002(3) -0.001(2)
C2A 0.033(4) 0.019(2) 0.031(3) -0.001(2) 0.002(3) 0.003(3)
C3A 0.033(4) 0.026(3) 0.030(3) 0.008(2) 0.015(3) 0.011(3)
C4A 0.036(4) 0.026(3) 0.024(3) 0.003(2) -0.002(3) 0.000(3)
C5A 0.022(3) 0.025(3) 0.029(3) 0.000(2) 0.001(3) 0.004(2)
C6A 0.047(4) 0.022(3) 0.029(3) 0.005(2) 0.006(3) 0.005(3)
C7A 0.031(4) 0.030(3) 0.039(3) 0.010(3) 0.000(3) 0.013(3)
C8A 0.039(4) 0.026(3) 0.031(3) -0.003(2) -0.002(3) 0.012(3)
C9A 0.049(4) 0.021(2) 0.026(3) -0.003(2) 0.000(3) 0.012(3)
C10A 0.028(4) 0.017(3) 0.038(3) 0.005(2) 0.007(3) 0.004(2)
C11A 0.027(4) 0.021(3) 0.026(3) 0.006(2) 0.006(3) 0.003(3)
C12A 0.029(4) 0.019(2) 0.036(3) 0.006(2) 0.003(3) 0.001(3)
C13A 0.029(4) 0.024(3) 0.039(3) 0.004(2) -0.001(3) 0.001(3)
C14A 0.029(4) 0.024(3) 0.038(3) -0.004(2) 0.014(3) 0.002(3)
C15A 0.039(4) 0.026(3) 0.024(3) -0.003(2) 0.010(3) -0.005(3)
C16A 0.029(4) 0.022(3) 0.037(3) -0.006(2) 0.003(3) 0.003(3)
C17A 0.022(4) 0.027(3) 0.046(4) -0.009(3) -0.009(3) 0.006(3)
C18A 0.048(4) 0.022(3) 0.031(3) 0.006(2) -0.003(3) -0.003(3)
C19A 0.032(4) 0.026(3) 0.036(3) -0.001(2) 0.003(3) -0.008(3)
C20A 0.027(4) 0.024(3) 0.036(3) -0.006(2) -0.010(3) 0.005(2)
C21A 0.029(3) 0.018(3) 0.027(3) -0.001(2) -0.001(3) 0.000(2)
C22A 0.032(4) 0.022(3) 0.022(3) -0.001(2) -0.003(3) 0.000(2)
C23A 0.026(3) 0.021(3) 0.022(3) -0.002(2) 0.002(3) 0.003(2)
C24A 0.037(4) 0.021(3) 0.024(3) 0.000(2) 0.001(3) -0.005(2)
Fe1B 0.0209(4) 0.0161(4) 0.0236(4) -0.0008(3) 0.0007(3) 0.0000(4)
Fe2B 0.0218(4) 0.0153(3) 0.0195(3) -0.0002(3) 0.0011(3) 0.0006(4)
O1B 0.057(3) 0.034(2) 0.024(2) -0.0008(16) -0.001(2) 0.001(2)
O2B 0.027(2) 0.057(3) 0.036(2) -0.0014(19) -0.006(2) 0.000(2)
C1B 0.028(4) 0.024(3) 0.025(3) -0.002(2) 0.006(3) 0.001(3)
C2B 0.026(3) 0.025(3) 0.037(3) -0.003(2) 0.007(3) 0.000(3)
C3B 0.035(4) 0.025(3) 0.045(4) -0.005(3) 0.011(3) -0.005(3)
C4B 0.025(4) 0.021(3) 0.044(4) 0.000(3) -0.001(3) 0.011(3)
C5B 0.040(4) 0.020(3) 0.034(3) -0.001(2) 0.004(3) -0.001(3)
C6B 0.024(4) 0.027(3) 0.047(4) -0.014(3) -0.013(3) 0.007(3)
C7B 0.048(5) 0.018(3) 0.041(3) 0.005(2) -0.002(4) 0.007(3)
C8B 0.028(4) 0.016(3) 0.041(4) 0.004(2) 0.012(3) 0.000(3)
C9B 0.029(4) 0.027(3) 0.031(3) 0.002(2) -0.005(3) 0.000(3)
C10B 0.039(4) 0.020(3) 0.031(3) -0.008(2) 0.003(3) 0.003(3)
C11B 0.021(3) 0.013(2) 0.027(3) -0.003(2) -0.003(3) 0.002(2)
C12B 0.028(3) 0.017(2) 0.023(3) 0.000(2) -0.001(3) 0.011(2)
C13B 0.042(4) 0.023(3) 0.021(3) 0.004(2) 0.001(3) 0.011(3)
C14B 0.032(4) 0.022(2) 0.025(3) -0.004(2) 0.005(3) 0.000(3)
C15B 0.028(4) 0.017(2) 0.036(3) 0.002(2) -0.003(3) -0.001(3)
C16B 0.033(4) 0.015(3) 0.039(3) 0.007(2) 0.006(3) 0.002(3)
C17B 0.039(4) 0.021(3) 0.034(3) 0.007(2) 0.008(3) 0.008(3)
C18B 0.027(3) 0.031(3) 0.033(3) -0.003(3) -0.010(3) 0.009(3)
C19B 0.026(3) 0.029(3) 0.030(3) 0.002(2) 0.007(3) 0.010(3)
C20B 0.032(4) 0.018(2) 0.040(3) -0.006(2) 0.003(4) 0.002(3)
C21B 0.023(3) 0.018(2) 0.024(3) -0.001(2) 0.000(2) -0.004(2)
C22B 0.037(4) 0.021(3) 0.022(3) -0.004(2) -0.002(3) -0.003(2)
C23B 0.025(3) 0.020(3) 0.023(3) -0.003(2) -0.003(3) 0.000(2)
C24B 0.038(4) 0.028(3) 0.026(3) 0.000(2) -0.004(3) -0.002(3)

loop_
_geom_bond_atom_site_label_1
_geom_bond_atom_site_label_2
_geom_bond_distance
_geom_bond_site_symmetry_2
_geom_bond_publ_flag
Fe1A C2A 2.041(5) . ?
Fe1A C7A 2.044(5) . ?
Fe1A C5A 2.046(5) . ?
Fe1A C1A 2.046(5) . ?
Fe1A C9A 2.046(5) . ?
Fe1A C6A 2.050(5) . ?
Fe1A C10A 2.052(5) . ?
Fe1A C8A 2.063(6) . ?
Fe1A C4A 2.067(5) . ?
Fe1A C3A 2.073(5) . ?
Fe2A C11A 2.036(5) . ?
Fe2A C12A 2.039(5) . ?
Fe2A C19A 2.048(5) . ?
Fe2A C16A 2.054(5) . ?
Fe2A C20A 2.056(5) . ?
Fe2A C18A 2.065(5) . ?
Fe2A C15A 2.065(5) . ?
Fe2A C17A 2.066(5) . ?
Fe2A C13A 2.070(5) . ?
Fe2A C14A 2.076(5) . ?
O1A C22A 1.201(6) . ?
O2A C24A 1.203(6) . ?
C1A C2A 1.432(7) . ?
C1A C21A 1.450(7) . ?
C1A C5A 1.455(7) . ?
C2A C3A 1.426(6) . ?
C3A C4A 1.442(8) . ?
C4A C5A 1.398(7) . ?
C6A C10A 1.400(7) . ?
C6A C7A 1.404(7) . ?
C7A C8A 1.408(7) . ?
C8A C9A 1.465(8) . ?
C9A C10A 1.405(7) . ?
C11A C12A 1.411(7) . ?
C11A C15A 1.443(7) . ?
C11A C23A 1.456(8) . ?
C12A C13A 1.412(8) . ?
C13A C14A 1.422(7) . ?
C14A C15A 1.442(8) . ?
C16A C20A 1.413(7) . ?
C16A C17A 1.440(7) . ?
C17A C18A 1.418(8) . ?
C18A C19A 1.411(8) . ?
C19A C20A 1.421(7) . ?
C21A C23A 1.378(7) . ?
C21A C22A 1.494(7) . ?
C22A C24A 1.558(7) . ?
C23A C24A 1.497(7) . ?
Fe1B C1B 2.030(6) . ?
Fe1B C6B 2.038(6) . ?
Fe1B C5B 2.046(5) . ?
Fe1B C9B 2.048(5) . ?
Fe1B C3B 2.052(6) . ?
Fe1B C7B 2.055(5) . ?
Fe1B C2B 2.056(5) . ?
Fe1B C8B 2.056(5) . ?
Fe1B C10B 2.057(5) . ?
Fe1B C4B 2.073(5) . ?
Fe2B C15B 2.037(5) . ?
Fe2B C18B 2.041(5) . ?
Fe2B C11B 2.042(5) . ?
Fe2B C19B 2.044(5) . ?
Fe2B C12B 2.046(5) . ?
Fe2B C14B 2.048(5) . ?
Fe2B C13B 2.052(5) . ?
Fe2B C20B 2.054(5) . ?
Fe2B C17B 2.069(5) . ?
Fe2B C16B 2.070(5) . ?
O1B C22B 1.210(6) . ?
O2B C24B 1.211(6) . ?
C1B C21B 1.430(7) . ?
C1B C5B 1.448(8) . ?
C1B C2B 1.461(7) . ?
C2B C3B 1.422(8) . ?
C3B C4B 1.418(7) . ?
C4B C5B 1.436(8) . ?
C6B C7B 1.420(8) . ?
C6B C10B 1.423(7) . ?
C7B C8B 1.420(8) . ?
C8B C9B 1.415(7) . ?
C9B C10B 1.418(7) . ?
C11B C23B 1.431(7) . ?
C11B C12B 1.444(7) . ?
C11B C15B 1.458(7) . ?
C12B C13B 1.413(7) . ?
C13B C14B 1.415(8) . ?
C14B C15B 1.419(7) . ?
C16B C17B 1.429(7) . ?
C16B C20B 1.444(8) . ?
C17B C18B 1.432(8) . ?
C18B C19B 1.425(7) . ?
C19B C20B 1.426(8) . ?
C21B C23B 1.403(7) . ?
C21B C22B 1.484(7) . ?
C22B C24B 1.547(8) . ?
C23B C24B 1.497(7) . ?
